data_1512385
loop_
_publ_author_name
'Liu, Ya-Ping'
'Lai, Ren'
'Yao, Yong-Gang'
'Zhang, Zhong-Kai'
'Pu, En-Tang'
'Cai, Xiang-Hai'
'Luo, Xiao-Dong'

_publ_section_title
;
 Induced Furoeudesmanes: A Defense Mechanism Against Stress in Laggera
 pterodonta , a Chinese Herbal Plant.
;
_journal_issue 19
_journal_name_full 'Organic letters'
_journal_page_first 4940
_journal_page_last 4943
_journal_paper_doi 10.1021/ol4024826
_journal_volume 15
_journal_year 2013
_chemical_absolute_configuration rm
_chemical_formula_sum 'C20 H28 O5'
_chemical_formula_weight 348.42
_chemical_name_systematic
; 
 ? 
;
_space_group_IT_number 19
_symmetry_cell_setting orthorhombic
_symmetry_space_group_name_Hall 'P 2ac 2ab'
_symmetry_space_group_name_H-M 'P 21 21 21'
_atom_sites_solution_hydrogens geom
_atom_sites_solution_primary direct
_atom_sites_solution_secondary difmap
_audit_creation_method SHELXL-97
_cell_angle_alpha 90.00
_cell_angle_beta 90.00
_cell_angle_gamma 90.00
_cell_formula_units_Z 4
_cell_length_a 7.3794(10)
_cell_length_b 12.1840(16)
_cell_length_c 21.074(3)
_cell_measurement_reflns_used 1923
_cell_measurement_temperature 298(2)
_cell_measurement_theta_max 20.61
_cell_measurement_theta_min 2.56
_cell_volume 1894.8(4)
_computing_cell_refinement 'Bruker apex-II'
_computing_data_collection 'Bruker apex-II'
_computing_data_reduction 'Bruker SAINT'
_computing_molecular_graphics 'Bruker SHELXTL'
_computing_publication_material 'Bruker SHELXTL'
_computing_structure_refinement 'SHELXL-97 (Sheldrick, 1997)'
_computing_structure_solution 'SHELXS-97 (Sheldrick, 1990)'
_diffrn_ambient_temperature 298(2)
_diffrn_measured_fraction_theta_full 0.983
_diffrn_measured_fraction_theta_max 0.963
_diffrn_measurement_device_type 'CCD area detector'
_diffrn_measurement_method 'phi and omega scans'
_diffrn_radiation_monochromator graphite
_diffrn_radiation_source 'fine-focus sealed tube'
_diffrn_radiation_type MoK\a
_diffrn_radiation_wavelength 0.71073
_diffrn_reflns_av_R_equivalents 0.0494
_diffrn_reflns_av_sigmaI/netI 0.0623
_diffrn_reflns_limit_h_max 9
_diffrn_reflns_limit_h_min -9
_diffrn_reflns_limit_k_max 14
_diffrn_reflns_limit_k_min -15
_diffrn_reflns_limit_l_max 27
_diffrn_reflns_limit_l_min -27
_diffrn_reflns_number 13034
_diffrn_reflns_theta_full 28.38
_diffrn_reflns_theta_max 28.38
_diffrn_reflns_theta_min 1.93
_exptl_absorpt_coefficient_mu 0.087
_exptl_absorpt_correction_T_max 0.9880
_exptl_absorpt_correction_T_min 0.9770
_exptl_absorpt_correction_type multi-scan
_exptl_absorpt_process_details sadabs
_exptl_crystal_colour colourless
_exptl_crystal_density_diffrn 1.221
_exptl_crystal_density_method 'not measured'
_exptl_crystal_description block
_exptl_crystal_F_000 752
_exptl_crystal_size_max 0.27
_exptl_crystal_size_mid 0.19
_exptl_crystal_size_min 0.14
_refine_diff_density_max 0.135
_refine_diff_density_min -0.133
_refine_diff_density_rms 0.032
_refine_ls_abs_structure_details 'None, Friedel Pairs merged'
_refine_ls_abs_structure_Flack 1.9(14)
_refine_ls_extinction_coef 0.0046(11)
_refine_ls_extinction_expression Fc^*^=kFc[1+0.001xFc^2^\l^3^/sin(2\q)]^-1/4^
_refine_ls_extinction_method SHELXL
_refine_ls_goodness_of_fit_ref 0.999
_refine_ls_hydrogen_treatment constr
_refine_ls_matrix_type full
_refine_ls_number_parameters 233
_refine_ls_number_reflns 4465
_refine_ls_number_restraints 0
_refine_ls_restrained_S_all 0.999
_refine_ls_R_factor_all 0.1189
_refine_ls_R_factor_gt 0.0510
_refine_ls_shift/su_max 0.001
_refine_ls_shift/su_mean 0.000
_refine_ls_structure_factor_coef Fsqd
_refine_ls_weighting_details 'calc w=1/[\s^2^(Fo^2^)+(0.0509P)^2^+0.0000P] where P=(Fo^2^+2Fc^2^)/3'
_refine_ls_weighting_scheme calc
_refine_ls_wR_factor_gt 0.0998
_refine_ls_wR_factor_ref 0.1244
_reflns_number_gt 2338
_reflns_number_total 4465
_reflns_threshold_expression >2sigma(I)
_cod_data_source_file ol4024826_si_002.cif
_cod_data_source_block 101027b
_cod_depositor_comments
;
The following automatic conversions were performed:

'_symmetry_cell_setting' value 'Orthorhombic' changed to
'orthorhombic' according to
/home/saulius/struct/CIF-dictionaries/cif_core.dic dictionary named
'cif_core.dic' version 2.4.2 from 2011-04-26.

Automatic conversion script
Id: cif_fix_values 1891 2012-01-12 08:04:46Z andrius 
;
_cod_original_sg_symbol_H-M P2(1)2(1)2(1)
_cod_database_code 1512385

loop_
_symmetry_equiv_pos_as_xyz
'x, y, z'
'-x+1/2, -y, z+1/2'
'-x, y+1/2, -z+1/2'
'x+1/2, -y+1/2, -z'

loop_
_atom_site_label
_atom_site_type_symbol
_atom_site_fract_x
_atom_site_fract_y
_atom_site_fract_z
_atom_site_U_iso_or_equiv
_atom_site_adp_type
_atom_site_occupancy
_atom_site_symmetry_multiplicity
_atom_site_calc_flag
_atom_site_refinement_flags
O1 O 0.8379(3) 0.74089(16) 1.00155(8) 0.0771(6) Uani 1 1 d .
O2 O 0.7475(4) 0.51113(17) 0.99481(10) 0.1140(9) Uani 1 1 d .
O3 O 0.9264(3) 0.72262(13) 0.90027(7) 0.0604(5) Uani 1 1 d .
O4 O 1.2617(3) 0.76433(15) 0.86088(7) 0.0674(6) Uani 1 1 d .
H4 H 1.2885 0.7722 0.8984 0.101 Uiso 1 1 calc R
O5 O 0.9082(3) 0.72150(16) 0.59533(8) 0.0777(6) Uani 1 1 d .
C1 C 0.7363(4) 0.8605(2) 0.80794(13) 0.0677(8) Uani 1 1 d .
H1A H 0.6358 0.9065 0.7948 0.081 Uiso 1 1 calc R
H1B H 0.6905 0.7864 0.8130 0.081 Uiso 1 1 calc R
C2 C 0.8045(4) 0.9008(2) 0.87157(12) 0.0645(8) Uani 1 1 d .
H2A H 0.7096 0.8919 0.9030 0.077 Uiso 1 1 calc R
H2B H 0.8323 0.9785 0.8685 0.077 Uiso 1 1 calc R
C3 C 0.9723(4) 0.83944(19) 0.89328(11) 0.0518(7) Uani 1 1 d .
H3 H 1.0153 0.8692 0.9338 0.062 Uiso 1 1 calc R
C4 C 1.1246(4) 0.84289(19) 0.84374(10) 0.0497(7) Uani 1 1 d .
C5 C 1.0534(3) 0.8025(2) 0.77910(9) 0.0437(6) Uani 1 1 d .
H5 H 1.0171 0.7262 0.7865 0.052 Uiso 1 1 calc R
C6 C 1.2039(4) 0.7958(2) 0.72862(10) 0.0543(7) Uani 1 1 d .
H6A H 1.2589 0.8675 0.7231 0.065 Uiso 1 1 calc R
H6B H 1.2972 0.7451 0.7425 0.065 Uiso 1 1 calc R
C7 C 1.1251(4) 0.75735(19) 0.66664(11) 0.0541(7) Uani 1 1 d .
C8 C 0.9470(5) 0.7597(2) 0.65550(11) 0.0605(8) Uani 1 1 d .
C9 C 0.8004(4) 0.7924(2) 0.69901(12) 0.0672(8) Uani 1 1 d .
H9A H 0.7401 0.7275 0.7153 0.081 Uiso 1 1 calc R
H9B H 0.7117 0.8360 0.6763 0.081 Uiso 1 1 calc R
C10 C 0.8791(4) 0.8604(2) 0.75525(11) 0.0540(7) Uani 1 1 d .
C11 C 1.2114(5) 0.7135(2) 0.61027(12) 0.0650(8) Uani 1 1 d .
C12 C 1.0734(6) 0.6940(2) 0.56975(14) 0.0821(10) Uani 1 1 d .
H12 H 1.0884 0.6652 0.5292 0.098 Uiso 1 1 calc R
C13 C 1.4091(5) 0.6933(3) 0.60010(14) 0.0894(11) Uani 1 1 d .
H13A H 1.4275 0.6617 0.5589 0.134 Uiso 1 1 calc R
H13B H 1.4531 0.6437 0.6320 0.134 Uiso 1 1 calc R
H13C H 1.4738 0.7614 0.6029 0.134 Uiso 1 1 calc R
C14 C 0.9124(5) 0.9786(2) 0.73093(13) 0.0734(9) Uani 1 1 d .
H14A H 0.8038 1.0061 0.7115 0.110 Uiso 1 1 calc R
H14B H 1.0086 0.9780 0.7003 0.110 Uiso 1 1 calc R
H14C H 0.9453 1.0249 0.7659 0.110 Uiso 1 1 calc R
C15 C 1.2108(4) 0.9568(2) 0.84509(12) 0.0653(8) Uani 1 1 d .
H15A H 1.3026 0.9613 0.8129 0.098 Uiso 1 1 calc R
H15B H 1.2644 0.9693 0.8860 0.098 Uiso 1 1 calc R
H15C H 1.1196 1.0113 0.8372 0.098 Uiso 1 1 calc R
C1' C 0.8750(4) 0.6852(2) 0.95624(11) 0.0578(7) Uani 1 1 d .
C2' C 0.8771(5) 0.5619(2) 0.95464(11) 0.0630(8) Uani 1 1 d .
C3' C 0.7235(5) 0.5039(3) 0.92613(16) 0.0857(10) Uani 1 1 d .
H3' H 0.7528 0.4323 0.9076 0.103 Uiso 1 1 calc R
C4' C 0.5640(5) 0.5588(3) 0.8986(3) 0.1335(18) Uani 1 1 d .
H4'1 H 0.5812 0.5676 0.8537 0.200 Uiso 1 1 calc R
H4'2 H 0.5490 0.6296 0.9180 0.200 Uiso 1 1 calc R
H4'3 H 0.4580 0.5151 0.9062 0.200 Uiso 1 1 calc R
C5' C 1.0642(5) 0.5146(3) 0.95467(14) 0.0867(11) Uani 1 1 d .
H5'1 H 1.0572 0.4362 0.9509 0.130 Uiso 1 1 calc R
H5'2 H 1.1241 0.5335 0.9936 0.130 Uiso 1 1 calc R
H5'3 H 1.1313 0.5439 0.9195 0.130 Uiso 1 1 calc R

loop_
_atom_site_aniso_label
_atom_site_aniso_U_11
_atom_site_aniso_U_22
_atom_site_aniso_U_33
_atom_site_aniso_U_23
_atom_site_aniso_U_13
_atom_site_aniso_U_12
O1 0.1292(18) 0.0577(11) 0.0445(9) -0.0151(8) 0.0268(11) -0.0110(11)
O2 0.194(3) 0.0618(13) 0.0864(16) -0.0056(12) 0.0739(17) -0.0240(16)
O3 0.1041(14) 0.0445(10) 0.0327(8) -0.0038(8) 0.0148(9) -0.0071(11)
O4 0.0837(14) 0.0786(13) 0.0400(9) -0.0025(9) -0.0116(9) 0.0200(12)
O5 0.1252(18) 0.0615(13) 0.0464(11) -0.0073(10) -0.0268(12) -0.0049(14)
C1 0.067(2) 0.0710(19) 0.0646(17) -0.0007(15) 0.0027(15) 0.0108(16)
C2 0.079(2) 0.0550(17) 0.0594(17) -0.0024(13) 0.0166(16) 0.0016(16)
C3 0.0821(19) 0.0363(14) 0.0370(13) -0.0069(11) 0.0041(13) -0.0029(13)
C4 0.0701(18) 0.0441(14) 0.0350(12) -0.0022(11) -0.0006(13) 0.0016(14)
C5 0.0609(16) 0.0386(13) 0.0316(11) 0.0005(10) -0.0013(12) -0.0030(12)
C6 0.0722(18) 0.0532(16) 0.0374(12) -0.0041(11) 0.0001(12) -0.0043(14)
C7 0.091(2) 0.0373(14) 0.0342(12) 0.0011(10) 0.0003(13) -0.0045(15)
C8 0.096(2) 0.0482(16) 0.0371(13) -0.0035(12) -0.0140(15) -0.0044(17)
C9 0.077(2) 0.0682(19) 0.0563(16) -0.0021(14) -0.0173(16) -0.0024(17)
C10 0.0722(18) 0.0472(15) 0.0426(13) 0.0005(12) -0.0070(14) 0.0040(14)
C11 0.110(2) 0.0460(16) 0.0386(14) -0.0036(12) 0.0042(16) -0.0033(17)
C12 0.149(3) 0.0559(19) 0.0408(15) -0.0053(13) -0.001(2) 0.009(2)
C13 0.129(3) 0.084(2) 0.0555(19) -0.0176(16) 0.023(2) -0.009(2)
C14 0.107(3) 0.0567(17) 0.0570(16) 0.0070(13) -0.0132(16) 0.0128(17)
C15 0.088(2) 0.0592(17) 0.0488(15) -0.0108(13) 0.0026(15) -0.0167(16)
C1' 0.084(2) 0.0540(16) 0.0352(13) -0.0053(12) 0.0138(14) -0.0038(15)
C2' 0.107(3) 0.0433(16) 0.0390(13) -0.0008(12) 0.0248(16) -0.0060(17)
C3' 0.102(3) 0.061(2) 0.095(2) -0.0209(19) 0.042(2) -0.013(2)
C4' 0.070(3) 0.100(3) 0.231(5) -0.062(3) 0.005(3) -0.005(2)
C5' 0.129(3) 0.062(2) 0.0688(19) -0.0037(16) -0.025(2) 0.021(2)

loop_
_atom_type_symbol
_atom_type_description
_atom_type_scat_dispersion_real
_atom_type_scat_dispersion_imag
_atom_type_scat_source
C C 0.0033 0.0016 'International Tables Vol C Tables 4.2.6.8 and 6.1.1.4'
H H 0.0000 0.0000 'International Tables Vol C Tables 4.2.6.8 and 6.1.1.4'
O O 0.0106 0.0060 'International Tables Vol C Tables 4.2.6.8 and 6.1.1.4'

loop_
_geom_angle_atom_site_label_1
_geom_angle_atom_site_label_2
_geom_angle_atom_site_label_3
_geom_angle
C2' O2 C3' 61.12(17)
C1' O3 C3 119.33(18)
C4 O4 H4 109.5
C12 O5 C8 105.0(2)
C2 C1 C10 114.5(2)
C2 C1 H1A 108.6
C10 C1 H1A 108.6
C2 C1 H1B 108.6
C10 C1 H1B 108.6
H1A C1 H1B 107.6
C1 C2 C3 112.2(2)
C1 C2 H2A 109.2
C3 C2 H2A 109.2
C1 C2 H2B 109.2
C3 C2 H2B 109.2
H2A C2 H2B 107.9
O3 C3 C2 108.7(2)
O3 C3 C4 105.25(18)
C2 C3 C4 112.27(19)
O3 C3 H3 110.2
C2 C3 H3 110.2
C4 C3 H3 110.2
O4 C4 C15 107.9(2)
O4 C4 C3 109.03(18)
C15 C4 C3 108.5(2)
O4 C4 C5 104.43(18)
C15 C4 C5 116.7(2)
C3 C4 C5 110.1(2)
C6 C5 C4 112.4(2)
C6 C5 C10 113.46(19)
C4 C5 C10 115.1(2)
C6 C5 H5 104.9
C4 C5 H5 104.9
C10 C5 H5 104.9
C7 C6 C5 109.7(2)
C7 C6 H6A 109.7
C5 C6 H6A 109.7
C7 C6 H6B 109.7
C5 C6 H6B 109.7
H6A C6 H6B 108.2
C8 C7 C11 107.2(2)
C8 C7 C6 121.8(2)
C11 C7 C6 131.0(3)
C7 C8 O5 111.0(3)
C7 C8 C9 128.2(2)
O5 C8 C9 120.7(3)
C8 C9 C10 110.1(2)
C8 C9 H9A 109.6
C10 C9 H9A 109.6
C8 C9 H9B 109.6
C10 C9 H9B 109.6
H9A C9 H9B 108.2
C1 C10 C14 110.4(2)
C1 C10 C5 109.6(2)
C14 C10 C5 113.5(2)
C1 C10 C9 107.2(2)
C14 C10 C9 107.6(2)
C5 C10 C9 108.3(2)
C12 C11 C7 104.6(3)
C12 C11 C13 128.0(3)
C7 C11 C13 127.3(3)
C11 C12 O5 112.2(3)
C11 C12 H12 123.9
O5 C12 H12 123.9
C11 C13 H13A 109.5
C11 C13 H13B 109.5
H13A C13 H13B 109.5
C11 C13 H13C 109.5
H13A C13 H13C 109.5
H13B C13 H13C 109.5
C10 C14 H14A 109.5
C10 C14 H14B 109.5
H14A C14 H14B 109.5
C10 C14 H14C 109.5
H14A C14 H14C 109.5
H14B C14 H14C 109.5
C4 C15 H15A 109.5
C4 C15 H15B 109.5
H15A C15 H15B 109.5
C4 C15 H15C 109.5
H15A C15 H15C 109.5
H15B C15 H15C 109.5
O1 C1' O3 125.5(2)
O1 C1' C2' 125.7(2)
O3 C1' C2' 108.8(2)
O2 C2' C3' 60.8(2)
O2 C2' C5' 117.0(3)
C3' C2' C5' 121.9(2)
O2 C2' C1' 114.5(2)
C3' C2' C1' 118.9(3)
C5' C2' C1' 113.2(3)
O2 C3' C2' 58.04(19)
O2 C3' C4' 117.3(3)
C2' C3' C4' 124.1(3)
O2 C3' H3' 115.0
C2' C3' H3' 115.0
C4' C3' H3' 115.0
C3' C4' H4'1 109.5
C3' C4' H4'2 109.5
H4'1 C4' H4'2 109.5
C3' C4' H4'3 109.5
H4'1 C4' H4'3 109.5
H4'2 C4' H4'3 109.5
C2' C5' H5'1 109.5
C2' C5' H5'2 109.5
H5'1 C5' H5'2 109.5
C2' C5' H5'3 109.5
H5'1 C5' H5'3 109.5
H5'2 C5' H5'3 109.5

loop_
_geom_bond_atom_site_label_1
_geom_bond_atom_site_label_2
_geom_bond_distance
O1 C1' 1.203(3)
O2 C2' 1.419(3)
O2 C3' 1.461(4)
O3 C1' 1.320(3)
O3 C3 1.470(3)
O4 C4 1.439(3)
O4 H4 0.8200
O5 C12 1.374(4)
O5 C8 1.381(3)
C1 C2 1.514(4)
C1 C10 1.531(4)
C1 H1A 0.9700
C1 H1B 0.9700
C2 C3 1.517(4)
C2 H2A 0.9700
C2 H2B 0.9700
C3 C4 1.535(3)
C3 H3 0.9800
C4 C15 1.527(3)
C4 C5 1.541(3)
C5 C6 1.540(3)
C5 C10 1.551(3)
C5 H5 0.9800
C6 C7 1.505(3)
C6 H6A 0.9700
C6 H6B 0.9700
C7 C8 1.335(4)
C7 C11 1.450(4)
C8 C9 1.473(4)
C9 C10 1.559(3)
C9 H9A 0.9700
C9 H9B 0.9700
C10 C14 1.547(4)
C11 C12 1.350(4)
C11 C13 1.496(5)
C12 H12 0.9300
C13 H13A 0.9600
C13 H13B 0.9600
C13 H13C 0.9600
C14 H14A 0.9600
C14 H14B 0.9600
C14 H14C 0.9600
C15 H15A 0.9600
C15 H15B 0.9600
C15 H15C 0.9600
C1' C2' 1.503(4)
C2' C3' 1.465(4)
C2' C5' 1.496(4)
C3' C4' 1.473(5)
C3' H3' 0.9800
C4' H4'1 0.9600
C4' H4'2 0.9600
C4' H4'3 0.9600
C5' H5'1 0.9600
C5' H5'2 0.9600
C5' H5'3 0.9600

loop_
_geom_torsion_atom_site_label_1
_geom_torsion_atom_site_label_2
_geom_torsion_atom_site_label_3
_geom_torsion_atom_site_label_4
_geom_torsion
C10 C1 C2 C3 -53.6(3)
C1' O3 C3 C2 -93.3(3)
C1' O3 C3 C4 146.2(2)
C1 C2 C3 O3 -61.2(3)
C1 C2 C3 C4 54.8(3)
O3 C3 C4 O4 -49.4(2)
C2 C3 C4 O4 -167.47(19)
O3 C3 C4 C15 -166.7(2)
C2 C3 C4 C15 75.3(3)
O3 C3 C4 C5 64.6(2)
C2 C3 C4 C5 -53.5(3)
O4 C4 C5 C6 -58.8(2)
C15 C4 C5 C6 60.2(3)
C3 C4 C5 C6 -175.68(19)
O4 C4 C5 C10 169.24(19)
C15 C4 C5 C10 -71.8(3)
C3 C4 C5 C10 52.3(3)
C4 C5 C6 C7 -179.3(2)
C10 C5 C6 C7 -46.5(3)
C5 C6 C7 C8 16.6(3)
C5 C6 C7 C11 -163.4(2)
C11 C7 C8 O5 -0.6(3)
C6 C7 C8 O5 179.3(2)
C11 C7 C8 C9 176.9(3)
C6 C7 C8 C9 -3.2(4)
C12 O5 C8 C7 0.6(3)
C12 O5 C8 C9 -177.1(2)
C7 C8 C9 C10 17.9(4)
O5 C8 C9 C10 -164.8(2)
C2 C1 C10 C14 -76.0(3)
C2 C1 C10 C5 49.7(3)
C2 C1 C10 C9 167.0(2)
C6 C5 C10 C1 178.6(2)
C4 C5 C10 C1 -49.9(3)
C6 C5 C10 C14 -57.4(3)
C4 C5 C10 C14 74.1(3)
C6 C5 C10 C9 62.0(3)
C4 C5 C10 C9 -166.5(2)
C8 C9 C10 C1 -162.5(2)
C8 C9 C10 C14 78.7(3)
C8 C9 C10 C5 -44.3(3)
C8 C7 C11 C12 0.4(3)
C6 C7 C11 C12 -179.6(3)
C8 C7 C11 C13 -178.9(3)
C6 C7 C11 C13 1.2(4)
C7 C11 C12 O5 0.0(3)
C13 C11 C12 O5 179.3(3)
C8 O5 C12 C11 -0.4(3)
C3 O3 C1' O1 10.6(4)
C3 O3 C1' C2' -167.3(2)
C3' O2 C2' C5' -113.3(3)
C3' O2 C2' C1' 110.7(3)
O1 C1' C2' O2 32.4(5)
O3 C1' C2' O2 -149.7(3)
O1 C1' C2' C3' 101.3(4)
O3 C1' C2' C3' -80.8(3)
O1 C1' C2' C5' -105.3(3)
O3 C1' C2' C5' 72.6(3)
C2' O2 C3' C4' -114.9(3)
C5' C2' C3' O2 105.4(3)
C1' C2' C3' O2 -103.6(3)
O2 C2' C3' C4' 103.4(4)
C5' C2' C3' C4' -151.2(3)
C1' C2' C3' C4' -0.2(4)
